data_4063224
loop_
_publ_author_name
'Zhen Tang'
'Yasuo Nomura'
'Youichi Ishii'
'Yasushi Mizobe'
'Masanobu Hidai'

_publ_section_title
;
 The Hydrosulfido-Bridged Diiridium and Dirhodium Complexes
 [Cp*MCl(\m2-SH)2MCp*Cl] (M \\db Ir, Rh; Cp* \\db \m5-C5Me5) as
 Versatile Precursors for Tri- and Tetranuclear Sulfido Clusters
;
_journal_issue 2
_journal_name_full Organometallics
_journal_page_first 151
_journal_page_last 154
_journal_paper_doi 10.1021/om960769d
_journal_volume 16
_journal_year 1997
_space_group_IT_number 2
_symmetry_cell_setting triclinic
_symmetry_Int_Tables_number 2
_symmetry_space_group_name_Hall '-P 1'
_symmetry_space_group_name_H-M 'P -1'
_audit_creation_date 'Thu Aug 15 16:17:12 1996'
_audit_creation_method 'from TEXRAY.INF file'
_cell_angle_alpha 103.753(9)
_cell_angle_beta 94.079(9)
_cell_angle_gamma 92.000(9)
_cell_formula_units_Z 2.00
_cell_length_a 8.8238(9)
_cell_length_b 15.946(2)
_cell_length_c 8.693(1)
_cell_measurement_reflns_used 25
_cell_measurement_temperature 20.0
_cell_measurement_theta_max 39.84
_cell_measurement_theta_min 38.54
_cell_volume 1183.3(2)
_computing_cell_refinement 'MSC/AFC Diffractometer Control'
_computing_data_collection 'MSC/AFC Diffractometer Control'
_computing_data_reduction 'teXsan: PROCESS (MSC)'
_computing_publication_material 'teXsan: FINISH (MSC)'
_computing_structure_refinement 'teXsan: LS (MSC)'
_computing_structure_solution 'DIRDIF92 (PATTY)'
_diffrn_ambient_temperature 20.0
_diffrn_measurement_device AFC7R
_diffrn_measurement_method 'omega/2-theta scans'
_diffrn_radiation_monochromator graphite
_diffrn_radiation_source 'X-ray tube'
_diffrn_radiation_type MoKalpha
_diffrn_radiation_wavelength 0.7107
_diffrn_reflns_av_R_equivalents 2.08
_diffrn_reflns_number 5812
_diffrn_standards_interval_count 150
_diffrn_standards_number 3
_exptl_absorpt_coefficient_mu_cm 17.965
_exptl_absorpt_correction_T_max 1.000
_exptl_absorpt_correction_T_min 0.594
_exptl_absorpt_correction_type empirical
_exptl_crystal_colour red
_exptl_crystal_density_diffrn 1.721
_exptl_crystal_description prismatic
_exptl_crystal_size_max 0.400
_exptl_crystal_size_mid 0.200
_exptl_crystal_size_min 0.150
_refine_diff_density_max -1.49040
_refine_diff_density_min 1.33540
_refine_ls_extinction_coef 5.07622
_refine_ls_extinction_method Zachariasen_type_2_Gaussian_isotropic
_refine_ls_goodness_of_fit_obs 2.660
_refine_ls_matrix_type full
_refine_ls_number_parameters 236
_refine_ls_number_reflns 3570
_refine_ls_number_restraints 0
_refine_ls_R_factor_obs 0.0470
_refine_ls_shift/esd_max 0.0350
_refine_ls_structure_factor_coef F
_refine_ls_weighting_scheme sigma
_refine_ls_wR_factor_obs 0.0380
_cod_depositor_comments
;
The following automatic conversions were performed:

'_atom_site_thermal_displace_type' tag value 'Uij' was replaced with
'Uani' value 58 times.

Automatic conversion script
Id: cif_fix_values 1646 2011-03-28 12:23:43Z adriana 
;
_cod_original_sg_symbol_H-M 'P -1       '
_cod_database_code 4063224

loop_
_symmetry_equiv_pos_as_xyz
'   +x,   +y,   +z'
'   -x,   -y,   -z'

loop_
_atom_site_aniso_label
_atom_site_aniso_U_11
_atom_site_aniso_U_22
_atom_site_aniso_U_33
_atom_site_aniso_U_12
_atom_site_aniso_U_13
_atom_site_aniso_U_23
Rh1 0.0309(4) 0.0264(5) 0.0265(4) 0.0062(3) 0.0042(3) 0.0121(3)
Rh2 0.0378(4) 0.0256(5) 0.0299(4) 0.0004(3) -0.0003(3) 0.0120(4)
Cl1 0.036(1) 0.060(2) 0.070(2) 0.000(1) 0.006(1) 0.033(1)
Cl2 0.045(1) 0.081(2) 0.081(2) -0.010(1) -0.014(1) 0.045(2)
S1 0.055(1) 0.031(1) 0.027(1) 0.014(1) 0.0029(10) 0.010(1)
S2 0.078(2) 0.025(1) 0.035(1) -0.001(1) 0.017(1) 0.004(1)
C1 0.028(4) 0.034(5) 0.033(5) 0.010(4) -0.005(3) 0.013(4)
C2 0.027(4) 0.036(6) 0.050(6) 0.005(4) 0.008(4) 0.022(5)
C3 0.038(5) 0.049(6) 0.031(5) 0.016(4) 0.007(4) 0.025(5)
C4 0.055(6) 0.033(6) 0.048(6) 0.031(5) -0.010(5) 0.007(5)
C5 0.035(5) 0.038(6) 0.038(5) 0.007(4) -0.008(4) 0.026(4)
C6 0.064(6) 0.060(7) 0.038(6) 0.015(5) -0.006(5) 0.013(5)
C7 0.037(5) 0.077(8) 0.071(7) 0.010(5) -0.001(5) 0.040(6)
C8 0.075(7) 0.095(10) 0.054(7) 0.047(7) 0.023(6) 0.015(7)
C9 0.114(9) 0.035(7) 0.056(7) 0.019(6) -0.028(6) 0.004(6)
C10 0.060(6) 0.069(8) 0.066(7) -0.003(5) 0.010(5) 0.046(6)
C11 0.042(5) 0.027(6) 0.107(9) -0.006(4) 0.021(6) 0.037(6)
C12 0.037(5) 0.040(6) 0.048(6) -0.004(4) 0.003(4) 0.014(5)
C13 0.038(5) 0.034(6) 0.041(6) 0.004(4) 0.004(4) 0.021(5)
C14 0.040(5) 0.035(6) 0.056(6) 0.001(4) 0.010(4) 0.014(5)
C15 0.052(6) 0.048(6) 0.037(6) -0.018(5) 0.004(4) 0.019(5)
C16 0.063(7) 0.057(8) 0.22(2) 0.026(6) 0.020(8) 0.083(10)
C17 0.090(8) 0.051(7) 0.070(8) -0.033(6) 0.015(6) -0.012(6)
C18 0.060(7) 0.063(8) 0.083(8) -0.001(6) -0.003(6) 0.036(7)
C19 0.082(8) 0.050(8) 0.094(9) 0.009(6) 0.037(7) 0.010(7)
C20 0.114(9) 0.10(1) 0.051(7) -0.031(8) -0.017(6) 0.050(7)

loop_
_atom_site_label
_atom_site_fract_x
_atom_site_fract_y
_atom_site_fract_z
_atom_site_U_iso_or_equiv
_atom_site_thermal_displace_type
Rh1 0.04628(7) -0.08507(4) 0.09904(7) 0.0267 Uani
Rh2 0.54776(7) 0.58343(4) 0.40037(8) 0.0304 Uani
Cl1 -0.2220(2) -0.1182(2) 0.0973(3) 0.0523 Uani
Cl2 0.2893(3) 0.5701(2) 0.2844(3) 0.0659 Uani
S1 -0.0012(2) 0.0662(1) 0.1659(2) 0.0368 Uani
S2 0.4524(3) 0.5708(1) 0.6452(3) 0.0457 Uani
C1 0.1978(8) -0.0886(5) 0.3072(9) 0.0309 Uani
C2 0.2815(8) -0.0805(6) 0.175(1) 0.0354 Uani
C3 0.2506(9) -0.1549(6) 0.0559(9) 0.0362 Uani
C4 0.1442(10) -0.2074(6) 0.099(1) 0.0460 Uani
C5 0.1082(8) -0.1657(5) 0.2638(10) 0.0350 Uani
C6 0.2101(9) -0.0269(6) 0.465(1) 0.0541 Uani
C7 0.3996(9) -0.0110(7) 0.179(1) 0.0583 Uani
C8 0.326(1) -0.1772(7) -0.101(1) 0.0730 Uani
C9 0.073(1) -0.2959(6) 0.011(1) 0.0709 Uani
C10 0.0067(10) -0.2033(7) 0.362(1) 0.0600 Uani
C11 0.6053(10) 0.7106(6) 0.365(1) 0.0547 Uani
C12 0.6887(9) 0.6990(6) 0.504(1) 0.0412 Uani
C13 0.7786(9) 0.6297(6) 0.456(1) 0.0357 Uani
C14 0.7569(9) 0.5988(6) 0.293(1) 0.0429 Uani
C15 0.6460(10) 0.6464(6) 0.230(1) 0.0447 Uani
C16 0.487(1) 0.7782(7) 0.353(2) 0.1058 Uani
C17 0.684(1) 0.7556(7) 0.667(1) 0.0751 Uani
C18 0.899(1) 0.6040(7) 0.562(1) 0.0663 Uani
C19 0.840(1) 0.5282(7) 0.191(1) 0.0752 Uani
C20 0.583(1) 0.6361(8) 0.060(1) 0.0844 Uani
H1 -0.1337 0.0400 0.1677 0.0543 Uani
H2 0.1126 -0.0052 0.4882 0.0603 Uani
H3 0.2788 0.0208 0.4644 0.0603 Uani
H4 0.2461 -0.0543 0.5447 0.0603 Uani
H5 0.3989 0.0339 0.2726 0.0620 Uani
H6 0.4988 -0.0336 0.1739 0.0620 Uani
H7 0.3813 0.0137 0.0885 0.0620 Uani
H8 0.4341 -0.1782 -0.0808 0.0794 Uani
H9 0.2880 -0.2314 -0.1642 0.0794 Uani
H10 0.3068 -0.1337 -0.1591 0.0794 Uani
H11 0.1079 -0.3121 -0.0921 0.0800 Uani
H12 -0.0362 -0.2926 0.0000 0.0800 Uani
H13 0.0968 -0.3376 0.0684 0.0800 Uani
H14 -0.0398 -0.2563 0.3030 0.0663 Uani
H15 -0.0702 -0.1637 0.3976 0.0663 Uani
H16 0.0644 -0.2121 0.4539 0.0663 Uani
H17 0.3124 0.5767 0.6393 0.0982 Uani
H18 0.3928 0.7503 0.3110 0.1121 Uani
H19 0.5213 0.8131 0.2848 0.1121 Uani
H20 0.4788 0.8147 0.4556 0.1121 Uani
H21 0.6135 0.7988 0.6662 0.0796 Uani
H22 0.6564 0.7217 0.7382 0.0796 Uani
H23 0.7832 0.7831 0.7040 0.0796 Uani
H24 0.8559 0.5897 0.6502 0.0719 Uani
H25 0.9743 0.6502 0.6000 0.0719 Uani
H26 0.9475 0.5547 0.5047 0.0719 Uani
H27 0.9092 0.5053 0.2588 0.0784 Uani
H28 0.8961 0.5515 0.1205 0.0784 Uani
H29 0.7699 0.4841 0.1342 0.0784 Uani
H30 0.6301 0.5888 -0.0074 0.0889 Uani
H31 0.6082 0.6874 0.0260 0.0889 Uani
H32 0.4777 0.6252 0.0500 0.0966 Uani

loop_
_atom_type_symbol
_atom_type_oxidation_number
_atom_type_number_in_cell
_atom_type_scat_dispersion_real
_atom_type_scat_dispersion_imag
_atom_type_scat_source
C 0 40 0.003 0.002 'International Tables'
H 0 64 0.000 0.000 'International Tables'
Cl 0 4 0.148 0.159 'International Tables'
Rh 0 4 -1.118 0.919 'International Tables'
S 0 4 0.125 0.123 'International Tables'

loop_
_geom_angle_atom_site_label_1
_geom_angle_atom_site_label_2
_geom_angle_atom_site_label_3
_geom_angle
_geom_angle_publ_flag
Cl(1) Rh(1) S(1) 89.22(8) yes
Cl(1) Rh(1) S(1) 88.43(8) yes
Cl(1) Rh(1) C(1) 119.8(2) yes
Cl(1) Rh(1) C(2) 157.4(2) yes
Cl(1) Rh(1) C(3) 137.7(3) yes
Cl(1) Rh(1) C(4) 102.9(3) yes
Cl(1) Rh(1) C(5) 93.4(2) yes
S(1) Rh(1) S(1) 81.85(8) yes
S(1) Rh(1) C(1) 98.6(2) yes
S(1) Rh(1) C(2) 100.6(2) yes
S(1) Rh(1) C(3) 133.1(3) yes
S(1) Rh(1) C(4) 161.9(2) yes
S(1) Rh(1) C(5) 127.2(2) yes
S(1) Rh(1) C(1) 151.8(2) yes
S(1) Rh(1) C(2) 112.9(2) yes
S(1) Rh(1) C(3) 95.8(2) yes
S(1) Rh(1) C(4) 111.4(2) yes
S(1) Rh(1) C(5) 150.9(2) yes
C(1) Rh(1) C(2) 39.0(3) yes
C(1) Rh(1) C(3) 63.2(3) yes
C(1) Rh(1) C(4) 63.8(3) yes
C(1) Rh(1) C(5) 37.2(3) yes
C(2) Rh(1) C(3) 37.6(3) yes
C(2) Rh(1) C(4) 63.4(3) yes
C(2) Rh(1) C(5) 64.4(3) yes
C(3) Rh(1) C(4) 36.9(3) yes
C(3) Rh(1) C(5) 64.0(3) yes
C(4) Rh(1) C(5) 40.0(3) yes
Cl(2) Rh(2) S(2) 88.62(9) yes
Cl(2) Rh(2) S(2) 89.46(9) yes
Cl(2) Rh(2) C(11) 97.2(3) yes
Cl(2) Rh(2) C(12) 128.8(2) yes
Cl(2) Rh(2) C(13) 159.5(2) yes
Cl(2) Rh(2) C(14) 129.2(3) yes
Cl(2) Rh(2) C(15) 96.8(2) yes
S(2) Rh(2) S(2) 82.16(8) yes
S(2) Rh(2) C(11) 119.6(3) yes
S(2) Rh(2) C(12) 95.2(2) yes
S(2) Rh(2) C(13) 106.3(2) yes
S(2) Rh(2) C(14) 142.1(3) yes
S(2) Rh(2) C(15) 157.9(3) yes
S(2) Rh(2) C(11) 157.3(3) yes
S(2) Rh(2) C(12) 141.7(2) yes
S(2) Rh(2) C(13) 106.2(2) yes
S(2) Rh(2) C(14) 96.1(2) yes
S(2) Rh(2) C(15) 119.2(3) yes
C(11) Rh(2) C(12) 38.3(3) yes
C(11) Rh(2) C(13) 63.3(3) yes
C(11) Rh(2) C(14) 63.0(3) yes
C(11) Rh(2) C(15) 38.5(3) yes
C(12) Rh(2) C(13) 37.7(3) yes
C(12) Rh(2) C(14) 63.2(3) yes
C(12) Rh(2) C(15) 64.7(3) yes
C(13) Rh(2) C(14) 37.8(3) yes
C(13) Rh(2) C(15) 64.2(3) yes
C(14) Rh(2) C(15) 38.0(3) yes
Rh(1) S(1) Rh(1) 98.15(8) yes
Rh(2) S(2) Rh(2) 97.84(8) yes
Rh(1) C(1) C(2) 68.3(4) yes
Rh(1) C(1) C(5) 71.8(4) yes
Rh(1) C(1) C(6) 127.6(6) yes
C(2) C(1) C(5) 108.7(7) yes
C(2) C(1) C(6) 125.3(8) yes
C(5) C(1) C(6) 125.9(8) yes
Rh(1) C(2) C(1) 72.7(4) yes
Rh(1) C(2) C(3) 72.6(5) yes
Rh(1) C(2) C(7) 128.3(6) yes
C(1) C(2) C(3) 107.8(7) yes
C(1) C(2) C(7) 124.9(8) yes
C(3) C(2) C(7) 126.5(8) yes
Rh(1) C(3) C(2) 69.8(5) yes
Rh(1) C(3) C(4) 71.6(5) yes
Rh(1) C(3) C(8) 126.1(6) yes
C(2) C(3) C(4) 110.2(7) yes
C(2) C(3) C(8) 125.4(8) yes
C(4) C(3) C(8) 124.3(9) yes
Rh(1) C(4) C(3) 71.6(5) yes
Rh(1) C(4) C(5) 71.2(4) yes
Rh(1) C(4) C(9) 125.1(6) yes
C(3) C(4) C(5) 107.8(8) yes
C(3) C(4) C(9) 130.6(9) yes
C(5) C(4) C(9) 121.5(9) yes
Rh(1) C(5) C(1) 71.1(4) yes
Rh(1) C(5) C(4) 68.8(4) yes
Rh(1) C(5) C(10) 127.8(6) yes
C(1) C(5) C(4) 105.4(7) yes
C(1) C(5) C(10) 128.4(8) yes
C(4) C(5) C(10) 126.0(8) yes
Rh(2) C(11) C(12) 70.2(5) yes
Rh(2) C(11) C(15) 71.3(5) yes
Rh(2) C(11) C(16) 123.5(6) yes
C(12) C(11) C(15) 108.8(8) yes
C(12) C(11) C(16) 127(1) yes
C(15) C(11) C(16) 123(1) yes
Rh(2) C(12) C(11) 71.4(5) yes
Rh(2) C(12) C(13) 70.0(5) yes
Rh(2) C(12) C(17) 126.5(6) yes
C(11) C(12) C(13) 107.1(8) yes
C(11) C(12) C(17) 125.3(9) yes
C(13) C(12) C(17) 127.5(9) yes
Rh(2) C(13) C(12) 72.3(5) yes
Rh(2) C(13) C(14) 72.5(5) yes
Rh(2) C(13) C(18) 129.8(6) yes
C(12) C(13) C(14) 109.4(8) yes
C(12) C(13) C(18) 124.0(9) yes
C(14) C(13) C(18) 125.8(9) yes
Rh(2) C(14) C(13) 69.7(5) yes
Rh(2) C(14) C(15) 72.0(5) yes
Rh(2) C(14) C(19) 126.7(6) yes
C(13) C(14) C(15) 109.7(8) yes
C(13) C(14) C(19) 126.8(9) yes
C(15) C(14) C(19) 123.4(9) yes
Rh(2) C(15) C(11) 70.1(5) yes
Rh(2) C(15) C(14) 70.0(5) yes
Rh(2) C(15) C(20) 125.0(6) yes
C(11) C(15) C(14) 104.9(8) yes
C(11) C(15) C(20) 125.8(10) yes
C(14) C(15) C(20) 129.2(10) yes

loop_
_geom_bond_atom_site_label_1
_geom_bond_atom_site_label_2
_geom_bond_distance
_geom_bond_publ_flag
Rh(1) Cl(1) 2.405(2) yes
Rh(1) S(1) 2.403(2) yes
Rh(1) S(1) 2.400(2) yes
Rh(1) C(1) 2.185(7) yes
Rh(1) C(2) 2.126(8) yes
Rh(1) C(3) 2.161(8) yes
Rh(1) C(4) 2.161(8) yes
Rh(1) C(5) 2.194(7) yes
Rh(2) Cl(2) 2.409(2) yes
Rh(2) S(2) 2.393(2) yes
Rh(2) S(2) 2.397(2) yes
Rh(2) C(11) 2.171(8) yes
Rh(2) C(12) 2.155(9) yes
Rh(2) C(13) 2.124(8) yes
Rh(2) C(14) 2.161(8) yes
Rh(2) C(15) 2.187(8) yes
C(1) C(2) 1.439(10) yes
C(1) C(5) 1.40(1) yes
C(1) C(6) 1.48(1) yes
C(2) C(3) 1.38(1) yes
C(2) C(7) 1.49(1) yes
C(3) C(4) 1.37(1) yes
C(3) C(8) 1.53(1) yes
C(4) C(5) 1.49(1) yes
C(4) C(9) 1.53(1) yes
C(5) C(10) 1.49(1) yes
C(11) C(12) 1.42(1) yes
C(11) C(15) 1.44(1) yes
C(11) C(16) 1.54(1) yes
C(12) C(13) 1.38(1) yes
C(12) C(17) 1.50(1) yes
C(13) C(14) 1.39(1) yes
C(13) C(18) 1.49(1) yes
C(14) C(15) 1.41(1) yes
C(14) C(19) 1.51(1) yes
C(15) C(20) 1.51(1) yes
